data_7231655
loop_
_publ_author_name
'Urvashi, Urvashi'
'Tandon, Vibha'
'Das, Parthasarathi'
'Kukreti, S.'

_publ_section_title
;
 Synthesis of 3,6-diaryl-1H-pyrazolo[3,4-b]pyridines via one-pot
 sequential Suzuki--Miyaura coupling
;
_journal_issue 61
_journal_name_full 'RSC Advances'
_journal_page_first 34883
_journal_paper_doi 10.1039/C8RA07104G
_journal_volume 8
_journal_year 2018
_chemical_formula_moiety 'C28 H22 N4 O'
_chemical_formula_sum 'C28 H22 N4 O'
_chemical_formula_weight 430.49
_space_group_crystal_system monoclinic
_space_group_IT_number 14
_space_group_name_Hall '-P 2ybc'
_space_group_name_H-M_alt 'P 1 21/c 1'
_symmetry_space_group_name_Hall '-P 2ybc'
_symmetry_space_group_name_H-M 'P 1 21/c 1'
_atom_sites_solution_hydrogens geom
_audit_creation_method SHELXL-2016/4
_audit_update_record
;
2018-01-16 deposited with the CCDC.
2018-09-20 downloaded from the CCDC.
;
_cell_angle_alpha 90
_cell_angle_beta 96.078(2)
_cell_angle_gamma 90
_cell_formula_units_Z 4
_cell_length_a 7.9835(2)
_cell_length_b 12.3524(3)
_cell_length_c 22.3908(5)
_cell_measurement_reflns_used 4687
_cell_measurement_temperature 293(2)
_cell_measurement_theta_max 26.1458
_cell_measurement_theta_min 3.1247
_cell_volume 2195.67(9)
_computing_structure_refinement 'SHELXL-2016/4 (Sheldrick, 2016)'
_diffrn_ambient_temperature 293(2)
_diffrn_measured_fraction_theta_full 0.997
_diffrn_measured_fraction_theta_max 0.911
_diffrn_measurement_device_type Xcalibur,Sapphire3
_diffrn_radiation_type MoK\a
_diffrn_radiation_wavelength 0.71073
_diffrn_reflns_av_R_equivalents 0.0322
_diffrn_reflns_av_unetI/netI 0.0244
_diffrn_reflns_Laue_measured_fraction_full 0.997
_diffrn_reflns_Laue_measured_fraction_max 0.911
_diffrn_reflns_limit_h_max 10
_diffrn_reflns_limit_h_min -11
_diffrn_reflns_limit_k_max 17
_diffrn_reflns_limit_k_min -16
_diffrn_reflns_limit_l_max 30
_diffrn_reflns_limit_l_min -30
_diffrn_reflns_number 33036
_diffrn_reflns_point_group_measured_fraction_full 0.997
_diffrn_reflns_point_group_measured_fraction_max 0.911
_diffrn_reflns_theta_full 25.242
_diffrn_reflns_theta_max 29.550
_diffrn_reflns_theta_min 3.415
_exptl_absorpt_coefficient_mu 0.081
_exptl_crystal_colour COLOURLESS
_exptl_crystal_density_diffrn 1.302
_exptl_crystal_description BLOCK
_exptl_crystal_F_000 904
_exptl_crystal_size_max 0.16
_exptl_crystal_size_mid 0.14
_exptl_crystal_size_min 0.12
_refine_diff_density_max 0.707
_refine_diff_density_min -0.291
_refine_diff_density_rms 0.053
_refine_ls_extinction_method none
_refine_ls_goodness_of_fit_ref 1.273
_refine_ls_hydrogen_treatment constr
_refine_ls_matrix_type full
_refine_ls_number_parameters 298
_refine_ls_number_reflns 5591
_refine_ls_number_restraints 0
_refine_ls_restrained_S_all 1.273
_refine_ls_R_factor_all 0.0957
_refine_ls_R_factor_gt 0.0776
_refine_ls_shift/su_max 0.027
_refine_ls_shift/su_mean 0.006
_refine_ls_structure_factor_coef Fsqd
_refine_ls_weighting_details 'w=1/[\s^2^(Fo^2^)+(0.2000P)^2^] where P=(Fo^2^+2Fc^2^)/3'
_refine_ls_weighting_scheme calc
_refine_ls_wR_factor_gt 0.3000
_refine_ls_wR_factor_ref 0.3162
_reflns_Friedel_coverage 0.000
_reflns_number_gt 4426
_reflns_number_total 5591
_reflns_threshold_expression 'I > 2\s(I)'
_cod_data_source_file c8ra07104g2.cif
_cod_data_source_block shelx
_cod_original_cell_volume 2195.66(9)
_cod_database_code 7231655
_shelx_shelxl_version_number 2016/4
_shelx_space_group_comment
;
The symmetry employed for this shelxl refinement is uniquely defined
by the following loop, which should always be used as a source of
symmetry information in preference to the above space-group names.
They are only intended as comments.
;

loop_
_space_group_symop_operation_xyz
'x, y, z'
'-x, y+1/2, -z+1/2'
'-x, -y, -z'
'x, -y-1/2, z-1/2'

loop_
_atom_site_label
_atom_site_type_symbol
_atom_site_fract_x
_atom_site_fract_y
_atom_site_fract_z
_atom_site_U_iso_or_equiv
_atom_site_adp_type
_atom_site_occupancy
_atom_site_site_symmetry_order
_atom_site_calc_flag
_atom_site_refinement_flags_posn
_atom_site_refinement_flags_adp
O1 O 0.6087(3) 0.85966(15) 0.28685(9) 0.0586(5) Uani 1 1 d . .
N2 N 0.1794(2) 0.57084(16) 0.49684(8) 0.0379(5) Uani 1 1 d . .
N3 N 0.2374(3) 0.47763(16) 0.40702(8) 0.0409(5) Uani 1 1 d . .
N4 N 0.3210(3) 0.38769(17) 0.39163(8) 0.0427(5) Uani 1 1 d . .
C12 C 0.2472(3) 0.48814(17) 0.46709(9) 0.0335(5) Uani 1 1 d . .
C21 C 0.2696(3) 0.63060(17) 0.33813(8) 0.0340(5) Uani 1 1 d . .
C26 C 0.3948(3) 0.59905(18) 0.30352(9) 0.0376(5) Uani 1 1 d . .
H26 H 0.401807 0.526831 0.292319 0.045 Uiso 1 1 calc R U
C25 C 0.5104(3) 0.67297(18) 0.28511(9) 0.0396(5) Uani 1 1 d . .
H25 H 0.594371 0.650231 0.262169 0.048 Uiso 1 1 calc R U
C24 C 0.4992(3) 0.78075(19) 0.30130(10) 0.0418(6) Uani 1 1 d . .
C5 C 0.1346(3) 0.65313(19) 0.59117(10) 0.0399(5) Uani 1 1 d . .
C13 C 0.3829(3) 0.33979(19) 0.44195(9) 0.0393(5) Uani 1 1 d . .
C22 C 0.2563(3) 0.7392(2) 0.35248(10) 0.0436(6) Uani 1 1 d . .
H22 H 0.170688 0.762091 0.374628 0.052 Uiso 1 1 calc R U
C11 C 0.3385(3) 0.40015(19) 0.49251(9) 0.0374(5) Uani 1 1 d . .
C20 C 0.1516(3) 0.5487(2) 0.36083(9) 0.0405(5) Uani 1 1 d . .
H20A H 0.060515 0.586333 0.377469 0.049 Uiso 1 1 calc R U
H20B H 0.102826 0.504922 0.327451 0.049 Uiso 1 1 calc R U
C2 C 0.0041(3) 0.8201(2) 0.65532(11) 0.0434(6) Uani 1 1 d . .
C8 C 0.2033(3) 0.56294(19) 0.55635(9) 0.0381(5) Uani 1 1 d . .
C14 C 0.4803(3) 0.23808(19) 0.44072(10) 0.0397(5) Uani 1 1 d . .
C10 C 0.3555(3) 0.3928(2) 0.55539(10) 0.0434(6) Uani 1 1 d . .
H10 H 0.411346 0.335050 0.575334 0.052 Uiso 1 1 calc R U
C23 C 0.3701(3) 0.81404(19) 0.33394(12) 0.0476(6) Uani 1 1 d . .
H23 H 0.359699 0.886835 0.343477 0.057 Uiso 1 1 calc R U
C4 C 0.0321(3) 0.7322(2) 0.56216(10) 0.0454(6) Uani 1 1 d . .
H4 H 0.007672 0.729258 0.520651 0.054 Uiso 1 1 calc R U
C17 C 0.6689(3) 0.0454(2) 0.43576(11) 0.0447(6) Uani 1 1 d . .
C3 C -0.0339(3) 0.8147(2) 0.59378(11) 0.0460(6) Uani 1 1 d . .
H3 H -0.103609 0.866433 0.573814 0.055 Uiso 1 1 calc R U
C9 C 0.2871(3) 0.4735(2) 0.58578(10) 0.0459(6) Uani 1 1 d . .
H9 H 0.295453 0.470186 0.627484 0.055 Uiso 1 1 calc R U
C1 C -0.0630(3) 0.9035(2) 0.69054(12) 0.0524(6) Uani 1 1 d . .
C6 C 0.1721(3) 0.6593(2) 0.65311(11) 0.0502(6) Uani 1 1 d . .
H6 H 0.241232 0.607221 0.673063 0.060 Uiso 1 1 calc R U
N1 N -0.1189(4) 0.9684(3) 0.71949(14) 0.0835(9) Uani 1 1 d . .
C18 C 0.5831(3) 0.0903(2) 0.38538(11) 0.0509(6) Uani 1 1 d . .
H18 H 0.588804 0.056194 0.348616 0.061 Uiso 1 1 calc R U
C7 C 0.1079(3) 0.7417(2) 0.68513(12) 0.0533(7) Uani 1 1 d . .
H7 H 0.133605 0.745256 0.726576 0.064 Uiso 1 1 calc R U
C15 C 0.5682(4) 0.1939(2) 0.49184(12) 0.0540(7) Uani 1 1 d . .
H15 H 0.564550 0.228439 0.528595 0.065 Uiso 1 1 calc R U
C19 C 0.4893(4) 0.1833(2) 0.38686(12) 0.0520(7) Uani 1 1 d . .
H19 H 0.431496 0.209785 0.351648 0.062 Uiso 1 1 calc R U
C16 C 0.6607(4) 0.1003(2) 0.48931(12) 0.0564(7) Uani 1 1 d . .
H16 H 0.718949 0.073310 0.524321 0.068 Uiso 1 1 calc R U
C28 C 0.7713(4) -0.0546(3) 0.43271(15) 0.0672(8) Uani 1 1 d . .
H28A H 0.821224 -0.073257 0.472268 0.101 Uiso 1 1 calc R U
H28B H 0.700284 -0.112831 0.416842 0.101 Uiso 1 1 calc R U
H28C H 0.858428 -0.042397 0.407053 0.101 Uiso 1 1 calc R U
C27 C 0.7627(4) 0.8275(3) 0.26743(15) 0.0639(8) Uani 1 1 d . .
H27A H 0.826543 0.890451 0.258890 0.096 Uiso 1 1 calc R U
H27B H 0.825113 0.785699 0.298361 0.096 Uiso 1 1 calc R U
H27C H 0.741713 0.784375 0.231753 0.096 Uiso 1 1 calc R U

loop_
_atom_site_aniso_label
_atom_site_aniso_U_11
_atom_site_aniso_U_22
_atom_site_aniso_U_33
_atom_site_aniso_U_23
_atom_site_aniso_U_13
_atom_site_aniso_U_12
O1 0.0699(12) 0.0433(11) 0.0650(12) 0.0071(9) 0.0184(10) -0.0141(9)
N2 0.0397(9) 0.0423(11) 0.0312(9) 0.0029(7) 0.0015(7) -0.0118(8)
N3 0.0521(11) 0.0429(11) 0.0279(8) 0.0025(7) 0.0052(8) -0.0064(8)
N4 0.0507(11) 0.0471(11) 0.0305(9) -0.0005(8) 0.0057(8) -0.0119(9)
C12 0.0342(10) 0.0365(11) 0.0295(9) 0.0031(8) 0.0019(8) -0.0132(8)
C21 0.0402(11) 0.0374(11) 0.0231(9) 0.0044(8) -0.0026(8) -0.0013(9)
C26 0.0521(12) 0.0317(11) 0.0288(9) 0.0017(8) 0.0035(9) -0.0012(9)
C25 0.0497(12) 0.0411(12) 0.0286(10) 0.0021(9) 0.0063(9) 0.0007(9)
C24 0.0526(13) 0.0360(12) 0.0365(11) 0.0059(9) 0.0027(10) -0.0061(10)
C5 0.0346(10) 0.0438(13) 0.0419(12) -0.0007(10) 0.0071(9) -0.0105(9)
C13 0.0431(11) 0.0475(13) 0.0283(9) -0.0022(9) 0.0081(9) -0.0174(10)
C22 0.0484(13) 0.0452(13) 0.0373(11) -0.0027(10) 0.0051(10) 0.0040(10)
C11 0.0396(11) 0.0418(12) 0.0307(10) 0.0001(9) 0.0039(9) -0.0094(9)
C20 0.0401(11) 0.0519(14) 0.0288(10) 0.0064(9) -0.0006(9) -0.0052(10)
C2 0.0412(12) 0.0440(13) 0.0455(13) -0.0077(10) 0.0070(10) -0.0065(10)
C8 0.0353(10) 0.0456(13) 0.0330(10) -0.0005(9) 0.0022(8) -0.0086(9)
C14 0.0409(11) 0.0414(12) 0.0378(11) -0.0035(9) 0.0094(9) -0.0127(9)
C10 0.0480(13) 0.0522(14) 0.0288(10) 0.0038(9) -0.0013(9) -0.0070(10)
C23 0.0584(15) 0.0310(12) 0.0539(14) -0.0018(10) 0.0080(12) 0.0006(10)
C4 0.0467(13) 0.0565(15) 0.0330(10) -0.0014(10) 0.0042(9) -0.0120(11)
C17 0.0470(13) 0.0420(13) 0.0467(12) -0.0014(10) 0.0117(10) -0.0069(10)
C3 0.0451(12) 0.0489(14) 0.0440(12) 0.0005(10) 0.0050(10) -0.0030(10)
C9 0.0509(13) 0.0561(15) 0.0301(10) 0.0042(10) 0.0016(9) 0.0005(11)
C1 0.0553(14) 0.0485(15) 0.0536(14) -0.0086(12) 0.0069(12) 0.0008(12)
C6 0.0530(14) 0.0563(15) 0.0404(12) -0.0064(11) 0.0008(11) 0.0034(12)
N1 0.099(2) 0.075(2) 0.0767(19) -0.0243(15) 0.0081(17) 0.0178(16)
C18 0.0624(15) 0.0499(14) 0.0403(12) -0.0107(11) 0.0043(11) -0.0044(12)
C7 0.0555(15) 0.0603(17) 0.0434(12) -0.0122(12) 0.0011(11) 0.0013(12)
C15 0.0631(16) 0.0602(17) 0.0408(12) -0.0106(11) 0.0150(12) -0.0039(13)
C19 0.0633(16) 0.0503(15) 0.0409(12) -0.0029(10) -0.0008(11) 0.0014(12)
C16 0.0690(17) 0.0621(17) 0.0385(12) 0.0035(12) 0.0074(12) 0.0032(14)
C28 0.083(2) 0.0530(17) 0.0657(18) -0.0043(14) 0.0082(16) 0.0055(15)
C27 0.0654(17) 0.0637(19) 0.0641(17) 0.0067(14) 0.0130(15) -0.0195(14)

loop_
_atom_type_symbol
_atom_type_description
_atom_type_scat_dispersion_real
_atom_type_scat_dispersion_imag
_atom_type_scat_source
C C 0.0033 0.0016 'International Tables Vol C Tables 4.2.6.8 and 6.1.1.4'
H H 0.0000 0.0000 'International Tables Vol C Tables 4.2.6.8 and 6.1.1.4'
N N 0.0061 0.0033 'International Tables Vol C Tables 4.2.6.8 and 6.1.1.4'
O O 0.0106 0.0060 'International Tables Vol C Tables 4.2.6.8 and 6.1.1.4'

loop_
_geom_angle_atom_site_label_1
_geom_angle_atom_site_label_2
_geom_angle_atom_site_label_3
_geom_angle
C24 O1 C27 118.2(2)
C8 N2 C12 114.37(19)
N4 N3 C12 110.75(18)
N4 N3 C20 120.97(17)
C12 N3 C20 128.3(2)
C13 N4 N3 107.41(18)
N3 C12 N2 125.2(2)
N3 C12 C11 107.8(2)
N2 C12 C11 127.00(19)
C26 C21 C22 118.7(2)
C26 C21 C20 120.9(2)
C22 C21 C20 120.4(2)
C21 C26 C25 121.5(2)
C21 C26 H26 119.3
C25 C26 H26 119.3
C24 C25 C26 119.3(2)
C24 C25 H25 120.3
C26 C25 H25 120.3
O1 C24 C23 116.2(2)
O1 C24 C25 124.2(2)
C23 C24 C25 119.7(2)
C4 C5 C6 118.8(2)
C4 C5 C8 120.6(2)
C6 C5 C8 120.5(2)
N4 C13 C11 109.9(2)
N4 C13 C14 120.9(2)
C11 C13 C14 129.2(2)
C21 C22 C23 120.4(2)
C21 C22 H22 119.8
C23 C22 H22 119.8
C12 C11 C10 116.8(2)
C12 C11 C13 104.21(19)
C10 C11 C13 139.0(2)
N3 C20 C21 112.14(18)
N3 C20 H20A 109.2
C21 C20 H20A 109.2
N3 C20 H20B 109.2
C21 C20 H20B 109.2
H20A C20 H20B 107.9
C7 C2 C3 120.0(2)
C7 C2 C1 118.2(2)
C3 C2 C1 121.9(2)
N2 C8 C9 122.3(2)
N2 C8 C5 116.5(2)
C9 C8 C5 121.2(2)
C15 C14 C19 117.1(2)
C15 C14 C13 122.6(2)
C19 C14 C13 120.3(2)
C9 C10 C11 117.1(2)
C9 C10 H10 121.5
C11 C10 H10 121.5
C24 C23 C22 120.4(2)
C24 C23 H23 119.8
C22 C23 H23 119.8
C5 C4 C3 121.2(2)
C5 C4 H4 119.4
C3 C4 H4 119.4
C18 C17 C16 116.6(2)
C18 C17 C28 121.8(2)
C16 C17 C28 121.5(3)
C2 C3 C4 119.5(2)
C2 C3 H3 120.2
C4 C3 H3 120.2
C10 C9 C8 122.4(2)
C10 C9 H9 118.8
C8 C9 H9 118.8
N1 C1 C2 178.3(3)
C7 C6 C5 120.5(3)
C7 C6 H6 119.7
C5 C6 H6 119.7
C19 C18 C17 122.9(2)
C19 C18 H18 118.5
C17 C18 H18 118.5
C6 C7 C2 119.9(2)
C6 C7 H7 120.0
C2 C7 H7 120.0
C16 C15 C14 121.5(2)
C16 C15 H15 119.3
C14 C15 H15 119.3
C18 C19 C14 120.4(3)
C18 C19 H19 119.8
C14 C19 H19 119.8
C15 C16 C17 121.5(3)
C15 C16 H16 119.3
C17 C16 H16 119.3
C17 C28 H28A 109.5
C17 C28 H28B 109.5
H28A C28 H28B 109.5
C17 C28 H28C 109.5
H28A C28 H28C 109.5
H28B C28 H28C 109.5
O1 C27 H27A 109.5
O1 C27 H27B 109.5
H27A C27 H27B 109.5
O1 C27 H27C 109.5
H27A C27 H27C 109.5
H27B C27 H27C 109.5

loop_
_geom_bond_atom_site_label_1
_geom_bond_atom_site_label_2
_geom_bond_distance
O1 C24 1.371(3)
O1 C27 1.404(4)
N2 C8 1.329(3)
N2 C12 1.363(3)
N3 N4 1.359(3)
N3 C12 1.345(3)
N3 C20 1.469(3)
N4 C13 1.321(3)
C12 C11 1.396(3)
C21 C26 1.384(3)
C21 C22 1.386(3)
C21 C20 1.507(3)
C26 C25 1.391(3)
C26 H26 0.9300
C25 C24 1.385(3)
C25 H25 0.9300
C24 C23 1.387(3)
C5 C4 1.390(4)
C5 C6 1.390(3)
C5 C8 1.497(3)
C13 C11 1.431(3)
C13 C14 1.479(3)
C22 C23 1.391(3)
C22 H22 0.9300
C11 C10 1.403(3)
C20 H20A 0.9700
C20 H20B 0.9700
C2 C7 1.398(4)
C2 C3 1.381(3)
C2 C1 1.435(3)
C8 C9 1.417(3)
C14 C15 1.389(4)
C14 C19 1.391(3)
C10 C9 1.354(4)
C10 H10 0.9300
C23 H23 0.9300
C4 C3 1.378(4)
C4 H4 0.9300
C17 C18 1.373(4)
C17 C16 1.385(4)
C17 C28 1.487(4)
C3 H3 0.9300
C9 H9 0.9300
C1 N1 1.150(4)
C6 C7 1.375(4)
C6 H6 0.9300
C18 C19 1.374(4)
C18 H18 0.9300
C7 H7 0.9300
C15 C16 1.377(4)
C15 H15 0.9300
C19 H19 0.9300
C16 H16 0.9300
C28 H28A 0.9600
C28 H28B 0.9600
C28 H28C 0.9600
C27 H27A 0.9600
C27 H27B 0.9600
C27 H27C 0.9600

loop_
_geom_torsion_atom_site_label_1
_geom_torsion_atom_site_label_2
_geom_torsion_atom_site_label_3
_geom_torsion_atom_site_label_4
_geom_torsion
C12 N3 N4 C13 0.7(2)
C20 N3 N4 C13 -179.26(19)
N4 N3 C12 N2 178.69(18)
C20 N3 C12 N2 -1.4(4)
N4 N3 C12 C11 -1.2(2)
C20 N3 C12 C11 178.8(2)
C8 N2 C12 N3 179.03(19)
C8 N2 C12 C11 -1.1(3)
C22 C21 C26 C25 2.6(3)
C20 C21 C26 C25 -176.36(19)
C21 C26 C25 C24 -0.6(3)
C27 O1 C24 C23 164.5(2)
C27 O1 C24 C25 -15.9(3)
C26 C25 C24 O1 178.4(2)
C26 C25 C24 C23 -2.0(3)
N3 N4 C13 C11 0.1(2)
N3 N4 C13 C14 179.41(18)
C26 C21 C22 C23 -2.0(3)
C20 C21 C22 C23 176.9(2)
N3 C12 C11 C10 -176.72(19)
N2 C12 C11 C10 3.4(3)
N3 C12 C11 C13 1.2(2)
N2 C12 C11 C13 -178.71(19)
N4 C13 C11 C12 -0.8(2)
C14 C13 C11 C12 180.0(2)
N4 C13 C11 C10 176.3(3)
C14 C13 C11 C10 -2.9(4)
N4 N3 C20 C21 -84.8(3)
C12 N3 C20 C21 95.3(3)
C26 C21 C20 N3 69.5(2)
C22 C21 C20 N3 -109.4(2)
C12 N2 C8 C9 -2.2(3)
C12 N2 C8 C5 178.66(17)
C4 C5 C8 N2 8.4(3)
C6 C5 C8 N2 -171.6(2)
C4 C5 C8 C9 -170.7(2)
C6 C5 C8 C9 9.3(3)
N4 C13 C14 C15 170.2(2)
C11 C13 C14 C15 -10.6(4)
N4 C13 C14 C19 -8.6(3)
C11 C13 C14 C19 170.5(2)
C12 C11 C10 C9 -2.2(3)
C13 C11 C10 C9 -179.1(3)
O1 C24 C23 C22 -177.8(2)
C25 C24 C23 C22 2.6(4)
C21 C22 C23 C24 -0.5(4)
C6 C5 C4 C3 -0.9(4)
C8 C5 C4 C3 179.1(2)
C7 C2 C3 C4 -0.5(4)
C1 C2 C3 C4 -179.2(2)
C5 C4 C3 C2 0.9(4)
C11 C10 C9 C8 -0.8(4)
N2 C8 C9 C10 3.2(4)
C5 C8 C9 C10 -177.7(2)
C4 C5 C6 C7 0.5(4)
C8 C5 C6 C7 -179.5(2)
C16 C17 C18 C19 -1.7(4)
C28 C17 C18 C19 -179.2(3)
C5 C6 C7 C2 0.0(4)
C3 C2 C7 C6 0.0(4)
C1 C2 C7 C6 178.8(2)
C19 C14 C15 C16 0.2(4)
C13 C14 C15 C16 -178.7(2)
C17 C18 C19 C14 1.3(4)
C15 C14 C19 C18 -0.5(4)
C13 C14 C19 C18 178.4(2)
C14 C15 C16 C17 -0.6(4)
C18 C17 C16 C15 1.3(4)
C28 C17 C16 C15 178.8(3)
